data_7101809
loop_
_publ_author_name
'Chen, Lianqing'
'You, Han'
'Yang, Chuluo'
'Ma, Dongge'
'Qin, Jingui'

_publ_section_title
;
 Novel, highly efficient blue-emitting heteroleptic iridium(III)
 complexes based on fluorinated 1,3,4-oxadiazole: tuning to blue by
 dithiolate ancillary ligands.
;
_journal_issue 13
_journal_name_full 'Chemical communications (Cambridge, England)'
_journal_page_first 1352
_journal_page_last 1354
_journal_paper_doi 10.1039/b616493e
_journal_year 2007
_chemical_formula_moiety 'C32 H24 F4 Ir N4 O4 P S2'
_chemical_formula_sum 'C32 H24 F4 Ir N4 O4 P S2'
_chemical_formula_weight 891.84
_chemical_name_common
;
Bis(2, 5-bis (4-fluorophenyl)-1, 3, 4-oxadiazolato-
N,C2)iridium (O,O-diethyldithiophosphate)
;
_chemical_name_systematic
;
Bis(2, 5-bis (4-fluorophenyl)-1, 3, 4-oxadiazolato-N,C2)iridium
(O,O-diethyldithiophosphate)
;
_space_group_IT_number 2
_symmetry_cell_setting triclinic
_symmetry_space_group_name_Hall '-P 1'
_symmetry_space_group_name_H-M 'P -1'
_atom_sites_solution_hydrogens geom
_atom_sites_solution_primary direct
_atom_sites_solution_secondary difmap
_audit_creation_method SHELXL-97
_cell_angle_alpha 77.01(3)
_cell_angle_beta 66.69(3)
_cell_angle_gamma 62.94(3)
_cell_formula_units_Z 2
_cell_length_a 11.884(2)
_cell_length_b 12.611(3)
_cell_length_c 14.567(3)
_cell_measurement_reflns_used 16756
_cell_measurement_temperature 293(2)
_cell_measurement_theta_max 27.42
_cell_measurement_theta_min 1.52
_cell_volume 1783.0(6)
_computing_cell_refinement 'Bruker SMART'
_computing_data_collection 'Bruker SMART'
_computing_data_reduction 'Bruker SAINT'
_computing_molecular_graphics 'Bruker SHELXTL'
_computing_publication_material 'Bruker SHELXTL'
_computing_structure_refinement 'SHELXL-97 (Sheldrick, 1997)'
_computing_structure_solution 'SHELXS-97 (Sheldrick, 1990)'
_diffrn_ambient_temperature 293(2)
_diffrn_measured_fraction_theta_full 0.986
_diffrn_measured_fraction_theta_max 0.986
_diffrn_measurement_device_type 'CCD area detector'
_diffrn_measurement_method 'phi and omega scans'
_diffrn_radiation_monochromator graphite
_diffrn_radiation_source 'fine-focus sealed tube'
_diffrn_radiation_type MoK\a
_diffrn_radiation_wavelength 0.71073
_diffrn_reflns_av_R_equivalents 0.042
_diffrn_reflns_av_sigmaI/netI 0.0486
_diffrn_reflns_limit_h_max 15
_diffrn_reflns_limit_h_min 0
_diffrn_reflns_limit_k_max 16
_diffrn_reflns_limit_k_min -14
_diffrn_reflns_limit_l_max 18
_diffrn_reflns_limit_l_min -17
_diffrn_reflns_number 16756
_diffrn_reflns_theta_full 27.42
_diffrn_reflns_theta_max 27.42
_diffrn_reflns_theta_min 1.52
_diffrn_standards_decay_% 0
_diffrn_standards_interval_count 0
_diffrn_standards_number 0
_exptl_absorpt_coefficient_mu 3.968
_exptl_absorpt_correction_T_max 0.7967
_exptl_absorpt_correction_T_min 0.6924
_exptl_absorpt_correction_type multi-scan
_exptl_absorpt_process_details SADABS
_exptl_crystal_colour yellow
_exptl_crystal_density_diffrn 1.661
_exptl_crystal_density_method 'not measured'
_exptl_crystal_description block
_exptl_crystal_F_000 872
_exptl_crystal_size_max 0.10
_exptl_crystal_size_mid 0.08
_exptl_crystal_size_min 0.06
_refine_diff_density_max 2.000
_refine_diff_density_min -1.297
_refine_diff_density_rms 0.298
_refine_ls_extinction_method none
_refine_ls_goodness_of_fit_ref 1.088
_refine_ls_hydrogen_treatment constr
_refine_ls_matrix_type full
_refine_ls_number_parameters 435
_refine_ls_number_reflns 8014
_refine_ls_number_restraints 0
_refine_ls_restrained_S_all 1.088
_refine_ls_R_factor_all 0.0561
_refine_ls_R_factor_gt 0.0407
_refine_ls_shift/su_max 0.001
_refine_ls_shift/su_mean 0.000
_refine_ls_structure_factor_coef Fsqd
_refine_ls_weighting_details 'calc w=1/[\s^2^(Fo^2^)+(0.0726P)^2^+0.0000P] where P=(Fo^2^+2Fc^2^)/3'
_refine_ls_weighting_scheme calc
_refine_ls_wR_factor_gt 0.1120
_refine_ls_wR_factor_ref 0.1212
_reflns_number_gt 6521
_reflns_number_total 8014
_reflns_threshold_expression >2sigma(I)
_cod_data_source_file b616493e.txt
_cod_data_source_block CCDC_626979
_cod_depositor_comments
;
The following automatic conversions were performed:
'_exptl_absorpt_correction_type' value 'MULTI-SCAN' changed to
'multi-scan' according to
'/home/saulius/struct/CIF-dictionaries/cif_core.dic' dictionary named
'cif_core.dic' version 2.4.1 from 2010-06-29.

Automatic conversion script
Id: cif_fix_enum 1527 2010-12-29 10:47:43Z saulius 

The following automatic conversions were performed:

'_refine_ls_hydrogen_treatment' value 'constr.' was replaced with the
value 'constr' as specified in the replacement file
'src/cod-tools/trunk/data/replacement-values/replacement_values.lst'.

Automatic conversion script
Id: cif_fix_values 5376 2017-05-30 11:51:03Z andrius 
;
_cod_database_code 7101809

loop_
_symmetry_equiv_pos_as_xyz
'x, y, z'
'-x, -y, -z'

loop_
_atom_site_label
_atom_site_type_symbol
_atom_site_fract_x
_atom_site_fract_y
_atom_site_fract_z
_atom_site_U_iso_or_equiv
_atom_site_adp_type
_atom_site_occupancy
_atom_site_symmetry_multiplicity
_atom_site_calc_flag
_atom_site_refinement_flags
C1 C 0.8876(6) 0.6316(5) 0.5847(5) 0.0437(13) Uani 1 1 d .
C2 C 0.7665(6) 0.6771(5) 0.5635(5) 0.0441(13) Uani 1 1 d .
C3 C 0.7729(6) 0.7203(5) 0.4647(5) 0.0475(13) Uani 1 1 d .
H3 H 0.6968 0.7505 0.4465 0.057 Uiso 1 1 calc R
C4 C 0.8920(7) 0.7173(5) 0.3960(5) 0.0518(15) Uani 1 1 d .
C5 C 1.0111(6) 0.6735(6) 0.4144(5) 0.0527(15) Uani 1 1 d .
H5 H 1.0892 0.6742 0.3641 0.063 Uiso 1 1 calc R
C6 C 1.0097(6) 0.6285(5) 0.5103(5) 0.0482(14) Uani 1 1 d .
H6 H 1.0881 0.5965 0.5258 0.058 Uiso 1 1 calc R
C7 C 0.8709(5) 0.5803(5) 0.6845(5) 0.0421(12) Uani 1 1 d .
C8 C 0.8900(6) 0.4868(5) 0.8222(5) 0.0453(13) Uani 1 1 d .
C9 C 0.9571(6) 0.4218(6) 0.8931(5) 0.0488(14) Uani 1 1 d .
C10 C 0.8893(7) 0.3749(7) 0.9830(5) 0.0620(17) Uani 1 1 d .
H10 H 0.8021 0.3855 0.9949 0.074 Uiso 1 1 calc R
C11 C 0.9497(9) 0.3127(8) 1.0549(6) 0.076(2) Uani 1 1 d .
H11 H 0.9055 0.2805 1.1142 0.091 Uiso 1 1 calc R
C12 C 1.0789(9) 0.3014(8) 1.0336(7) 0.076(2) Uani 1 1 d .
C13 C 1.1491(8) 0.3446(8) 0.9455(7) 0.072(2) Uani 1 1 d .
H13 H 1.2365 0.3333 0.9339 0.087 Uiso 1 1 calc R
C14 C 1.0887(7) 0.4048(7) 0.8745(5) 0.0588(17) Uani 1 1 d .
H14 H 1.1353 0.4340 0.8144 0.071 Uiso 1 1 calc R
C15 C 0.4700(6) 0.9303(6) 0.6890(5) 0.0512(15) Uani 1 1 d .
C16 C 0.5617(6) 0.8306(5) 0.7253(5) 0.0456(13) Uani 1 1 d .
C17 C 0.6097(7) 0.8532(6) 0.7887(5) 0.0562(16) Uani 1 1 d .
H17 H 0.6708 0.7907 0.8154 0.067 Uiso 1 1 calc R
C18 C 0.5659(8) 0.9697(7) 0.8115(6) 0.069(2) Uani 1 1 d .
C19 C 0.4748(9) 1.0658(7) 0.7766(7) 0.073(2) Uani 1 1 d .
H19 H 0.4462 1.1423 0.7952 0.088 Uiso 1 1 calc R
C20 C 0.4263(8) 1.0462(6) 0.7125(6) 0.0660(19) Uani 1 1 d .
H20 H 0.3657 1.1096 0.6860 0.079 Uiso 1 1 calc R
C21 C 0.4287(6) 0.8946(5) 0.6248(5) 0.0482(14) Uani 1 1 d .
C22 C 0.3487(6) 0.8803(5) 0.5222(5) 0.0493(14) Uani 1 1 d .
C23 C 0.2670(6) 0.9200(6) 0.4600(5) 0.0527(15) Uani 1 1 d .
C24 C 0.2721(8) 0.8386(6) 0.4056(6) 0.0658(19) Uani 1 1 d .
H24 H 0.3289 0.7584 0.4096 0.079 Uiso 1 1 calc R
C25 C 0.1954(10) 0.8755(8) 0.3479(7) 0.081(2) Uani 1 1 d .
H25 H 0.1998 0.8211 0.3114 0.097 Uiso 1 1 calc R
C26 C 0.1128(10) 0.9904(8) 0.3429(7) 0.083(3) Uani 1 1 d .
C27 C 0.1035(10) 1.0724(8) 0.3936(8) 0.092(3) Uani 1 1 d .
H27 H 0.0443 1.1516 0.3891 0.110 Uiso 1 1 calc R
C28 C 0.1835(8) 1.0377(6) 0.4534(6) 0.0664(19) Uani 1 1 d .
H28 H 0.1799 1.0935 0.4879 0.080 Uiso 1 1 calc R
C29 C 0.3243(9) 0.5388(10) 0.6407(8) 0.094(3) Uani 1 1 d .
H29A H 0.3071 0.4842 0.6161 0.113 Uiso 1 1 calc R
H29B H 0.3999 0.5522 0.5897 0.113 Uiso 1 1 calc R
C30 C 0.1993(12) 0.6576(12) 0.6638(9) 0.133(5) Uani 1 1 d .
H30A H 0.1207 0.6419 0.6994 0.200 Uiso 1 1 calc R
H30B H 0.1918 0.7026 0.6023 0.200 Uiso 1 1 calc R
H30C H 0.2077 0.7025 0.7041 0.200 Uiso 1 1 calc R
C31 C 0.5614(13) 0.3526(10) 0.8996(9) 0.110(4) Uani 1 1 d .
H31A H 0.6536 0.3389 0.8590 0.132 Uiso 1 1 calc R
H31B H 0.5252 0.4204 0.9392 0.132 Uiso 1 1 calc R
C32 C 0.560(2) 0.2520(14) 0.9643(11) 0.195(9) Uani 1 1 d .
H32A H 0.4875 0.2764 1.0261 0.292 Uiso 1 1 calc R
H32B H 0.6438 0.2119 0.9774 0.292 Uiso 1 1 calc R
H32C H 0.5496 0.1989 0.9338 0.292 Uiso 1 1 calc R
F1 F 0.8969(4) 0.7574(4) 0.3012(3) 0.0737(12) Uani 1 1 d .
F2 F 1.1348(6) 0.2474(6) 1.1049(4) 0.117(2) Uani 1 1 d .
F3 F 0.6139(6) 0.9898(5) 0.8732(5) 0.1012(18) Uani 1 1 d .
F4 F 0.0356(7) 1.0273(6) 0.2853(6) 0.130(3) Uani 1 1 d .
Ir1 Ir 0.60643(2) 0.669650(19) 0.680990(18) 0.04136(9) Uani 1 1 d .
N1 N 0.7552(4) 0.5794(4) 0.7421(4) 0.0447(11) Uani 1 1 d .
N2 N 0.7658(5) 0.5208(5) 0.8320(4) 0.0475(12) Uani 1 1 d .
N3 N 0.4757(5) 0.7816(4) 0.6094(4) 0.0456(11) Uani 1 1 d .
N4 N 0.4252(5) 0.7720(5) 0.5427(4) 0.0516(13) Uani 1 1 d .
O1 O 0.9622(4) 0.5231(4) 0.7306(3) 0.0451(9) Uani 1 1 d .
O2 O 0.3463(4) 0.9619(4) 0.5726(4) 0.0527(11) Uani 1 1 d .
O3 O 0.3545(5) 0.4881(5) 0.7340(5) 0.0782(16) Uani 1 1 d .
O4 O 0.4851(6) 0.3814(5) 0.8341(5) 0.0787(15) Uani 1 1 d .
P1 P 0.46916(18) 0.49281(17) 0.75964(16) 0.0595(5) Uani 1 1 d .
S1 S 0.41859(17) 0.64027(17) 0.82248(15) 0.0623(4) Uani 1 1 d .
S2 S 0.63083(16) 0.47796(14) 0.63887(15) 0.0557(4) Uani 1 1 d .

loop_
_atom_site_aniso_label
_atom_site_aniso_U_11
_atom_site_aniso_U_22
_atom_site_aniso_U_33
_atom_site_aniso_U_23
_atom_site_aniso_U_13
_atom_site_aniso_U_12
C1 0.038(3) 0.039(3) 0.054(3) -0.003(3) -0.014(3) -0.015(2)
C2 0.036(3) 0.034(3) 0.059(4) -0.005(3) -0.013(3) -0.014(2)
C3 0.046(3) 0.043(3) 0.052(3) -0.003(3) -0.018(3) -0.015(3)
C4 0.055(4) 0.042(3) 0.048(3) -0.002(3) -0.013(3) -0.015(3)
C5 0.042(3) 0.047(3) 0.059(4) -0.004(3) -0.007(3) -0.017(3)
C6 0.032(3) 0.046(3) 0.063(4) -0.006(3) -0.011(3) -0.016(3)
C7 0.029(3) 0.035(3) 0.058(4) -0.002(2) -0.015(2) -0.010(2)
C8 0.039(3) 0.042(3) 0.051(3) -0.002(3) -0.013(3) -0.015(3)
C9 0.042(3) 0.054(4) 0.052(3) -0.007(3) -0.016(3) -0.020(3)
C10 0.051(4) 0.079(5) 0.061(4) 0.001(4) -0.022(3) -0.030(4)
C11 0.082(6) 0.085(6) 0.069(5) 0.010(4) -0.035(4) -0.040(5)
C12 0.078(5) 0.077(5) 0.080(6) 0.000(4) -0.049(5) -0.019(4)
C13 0.051(4) 0.083(6) 0.086(6) -0.001(4) -0.035(4) -0.021(4)
C14 0.046(3) 0.071(4) 0.062(4) -0.002(3) -0.019(3) -0.026(3)
C15 0.048(3) 0.045(3) 0.065(4) -0.011(3) -0.023(3) -0.016(3)
C16 0.036(3) 0.044(3) 0.053(3) -0.004(3) -0.014(3) -0.012(2)
C17 0.053(4) 0.054(4) 0.064(4) -0.010(3) -0.026(3) -0.015(3)
C18 0.068(5) 0.065(5) 0.087(6) -0.019(4) -0.037(4) -0.022(4)
C19 0.086(6) 0.049(4) 0.092(6) -0.015(4) -0.042(5) -0.019(4)
C20 0.073(5) 0.044(4) 0.083(5) -0.009(3) -0.035(4) -0.017(3)
C21 0.039(3) 0.044(3) 0.060(4) -0.008(3) -0.019(3) -0.011(3)
C22 0.042(3) 0.040(3) 0.069(4) -0.007(3) -0.024(3) -0.014(3)
C23 0.047(3) 0.040(3) 0.072(4) 0.001(3) -0.025(3) -0.017(3)
C24 0.070(5) 0.049(4) 0.089(5) -0.009(4) -0.039(4) -0.021(3)
C25 0.103(7) 0.067(5) 0.099(6) -0.010(4) -0.054(6) -0.038(5)
C26 0.100(7) 0.082(6) 0.107(7) 0.013(5) -0.074(6) -0.046(5)
C27 0.096(7) 0.062(5) 0.142(9) 0.007(5) -0.085(7) -0.020(5)
C28 0.071(5) 0.045(4) 0.093(6) -0.005(4) -0.047(4) -0.015(3)
C29 0.066(5) 0.115(8) 0.109(7) 0.026(6) -0.043(5) -0.045(6)
C30 0.108(9) 0.183(14) 0.134(10) 0.054(10) -0.065(8) -0.088(10)
C31 0.142(10) 0.087(7) 0.140(10) 0.039(7) -0.089(9) -0.063(7)
C32 0.37(3) 0.161(14) 0.147(13) 0.078(11) -0.168(17) -0.155(18)
F1 0.068(3) 0.083(3) 0.052(2) 0.008(2) -0.016(2) -0.025(2)
F2 0.104(4) 0.149(6) 0.101(4) 0.032(4) -0.073(4) -0.041(4)
F3 0.122(4) 0.082(3) 0.132(5) -0.032(3) -0.082(4) -0.024(3)
F4 0.171(6) 0.121(5) 0.171(6) 0.015(4) -0.136(6) -0.062(5)
Ir1 0.03009(12) 0.03655(13) 0.05466(15) -0.00165(9) -0.01391(9) -0.01209(9)
N1 0.031(2) 0.038(3) 0.061(3) -0.001(2) -0.014(2) -0.012(2)
N2 0.038(3) 0.052(3) 0.049(3) 0.003(2) -0.015(2) -0.018(2)
N3 0.037(2) 0.040(3) 0.060(3) -0.005(2) -0.017(2) -0.013(2)
N4 0.043(3) 0.042(3) 0.073(4) -0.010(2) -0.023(3) -0.013(2)
O1 0.0337(19) 0.048(2) 0.052(2) -0.0005(18) -0.0148(18) -0.0162(18)
O2 0.051(2) 0.038(2) 0.072(3) -0.007(2) -0.033(2) -0.0088(19)
O3 0.063(3) 0.090(4) 0.100(4) 0.014(3) -0.033(3) -0.051(3)
O4 0.087(4) 0.072(3) 0.091(4) 0.022(3) -0.038(3) -0.049(3)
P1 0.0482(9) 0.0561(10) 0.0780(12) 0.0079(9) -0.0214(9) -0.0295(8)
S1 0.0414(8) 0.0637(11) 0.0704(11) -0.0048(9) -0.0046(8) -0.0238(8)
S2 0.0435(8) 0.0426(8) 0.0789(12) -0.0079(8) -0.0166(8) -0.0173(7)

loop_
_atom_type_symbol
_atom_type_description
_atom_type_scat_dispersion_real
_atom_type_scat_dispersion_imag
_atom_type_scat_source
C C 0.0033 0.0016 'International Tables Vol C Tables 4.2.6.8 and 6.1.1.4'
H H 0.0000 0.0000 'International Tables Vol C Tables 4.2.6.8 and 6.1.1.4'
N N 0.0061 0.0033 'International Tables Vol C Tables 4.2.6.8 and 6.1.1.4'
O O 0.0106 0.0060 'International Tables Vol C Tables 4.2.6.8 and 6.1.1.4'
P P 0.1023 0.0942 'International Tables Vol C Tables 4.2.6.8 and 6.1.1.4'
S S 0.1246 0.1234 'International Tables Vol C Tables 4.2.6.8 and 6.1.1.4'
Ir Ir -1.4442 7.9887 'International Tables Vol C Tables 4.2.6.8 and 6.1.1.4'
F F 0.0171 0.0103 'International Tables Vol C Tables 4.2.6.8 and 6.1.1.4'

loop_
_geom_angle_atom_site_label_1
_geom_angle_atom_site_label_2
_geom_angle_atom_site_label_3
_geom_angle
C6 C1 C2 122.1(6)
C6 C1 C7 126.3(5)
C2 C1 C7 111.2(5)
C3 C2 C1 116.7(5)
C3 C2 Ir1 128.4(4)
C1 C2 Ir1 114.9(4)
C4 C3 C2 119.1(6)
C4 C3 H3 120.4
C2 C3 H3 120.4
F1 C4 C3 118.4(6)
F1 C4 C5 116.2(6)
C3 C4 C5 125.4(6)
C4 C5 C6 117.4(6)
C4 C5 H5 121.3
C6 C5 H5 121.3
C5 C6 C1 119.2(6)
C5 C6 H6 120.4
C1 C6 H6 120.4
N1 C7 O1 110.7(5)
N1 C7 C1 119.8(5)
O1 C7 C1 129.3(5)
N2 C8 O1 112.7(5)
N2 C8 C9 128.9(6)
O1 C8 C9 118.4(5)
C14 C9 C10 119.4(6)
C14 C9 C8 121.2(6)
C10 C9 C8 119.4(6)
C11 C10 C9 121.5(7)
C11 C10 H10 119.3
C9 C10 H10 119.3
C12 C11 C10 116.6(8)
C12 C11 H11 121.7
C10 C11 H11 121.7
F2 C12 C13 119.7(8)
F2 C12 C11 116.9(8)
C13 C12 C11 123.4(7)
C12 C13 C14 119.3(7)
C12 C13 H13 120.3
C14 C13 H13 120.3
C13 C14 C9 119.7(7)
C13 C14 H14 120.1
C9 C14 H14 120.1
C20 C15 C16 124.0(6)
C20 C15 C21 125.6(6)
C16 C15 C21 110.4(5)
C17 C16 C15 116.1(6)
C17 C16 Ir1 127.9(5)
C15 C16 Ir1 116.0(4)
C18 C17 C16 119.5(6)
C18 C17 H17 120.2
C16 C17 H17 120.2
F3 C18 C19 117.7(7)
F3 C18 C17 118.6(7)
C19 C18 C17 123.7(7)
C18 C19 C20 118.1(7)
C18 C19 H19 121.0
C20 C19 H19 121.0
C15 C20 C19 118.6(7)
C15 C20 H20 120.7
C19 C20 H20 120.7
N3 C21 O2 110.6(5)
N3 C21 C15 119.9(6)
O2 C21 C15 129.5(6)
N4 C22 O2 111.9(5)
N4 C22 C23 128.3(6)
O2 C22 C23 119.8(5)
C28 C23 C24 119.4(6)
C28 C23 C22 120.3(6)
C24 C23 C22 120.3(6)
C25 C24 C23 120.3(7)
C25 C24 H24 119.8
C23 C24 H24 119.8
C26 C25 C24 119.9(8)
C26 C25 H25 120.0
C24 C25 H25 120.0
C25 C26 C27 122.3(7)
C25 C26 F4 119.9(8)
C27 C26 F4 117.8(8)
C26 C27 C28 119.5(8)
C26 C27 H27 120.3
C28 C27 H27 120.3
C23 C28 C27 118.6(7)
C23 C28 H28 120.7
C27 C28 H28 120.7
O3 C29 C30 107.9(9)
O3 C29 H29A 110.1
C30 C29 H29A 110.1
O3 C29 H29B 110.1
C30 C29 H29B 110.1
H29A C29 H29B 108.4
C29 C30 H30A 109.5
C29 C30 H30B 109.5
H30A C30 H30B 109.5
C29 C30 H30C 109.5
H30A C30 H30C 109.5
H30B C30 H30C 109.5
C32 C31 O4 113.7(10)
C32 C31 H31A 108.8
O4 C31 H31A 108.8
C32 C31 H31B 108.8
O4 C31 H31B 108.8
H31A C31 H31B 107.7
C31 C32 H32A 109.5
C31 C32 H32B 109.5
H32A C32 H32B 109.5
C31 C32 H32C 109.5
H32A C32 H32C 109.5
H32B C32 H32C 109.5
C2 Ir1 N3 92.5(2)
C2 Ir1 C16 91.6(2)
N3 Ir1 C16 78.9(2)
C2 Ir1 N1 79.5(2)
N3 Ir1 N1 168.99(18)
C16 Ir1 N1 93.6(2)
C2 Ir1 S1 174.59(16)
N3 Ir1 S1 89.77(15)
C16 Ir1 S1 93.68(18)
N1 Ir1 S1 98.86(15)
C2 Ir1 S2 95.10(17)
N3 Ir1 S2 97.96(15)
C16 Ir1 S2 172.78(16)
N1 Ir1 S2 90.36(14)
S1 Ir1 S2 79.73(7)
C7 N1 N2 109.0(5)
C7 N1 Ir1 114.0(4)
N2 N1 Ir1 136.8(4)
C8 N2 N1 104.7(5)
C21 N3 N4 108.4(5)
C21 N3 Ir1 114.7(4)
N4 N3 Ir1 136.8(4)
C22 N4 N3 105.5(5)
C7 O1 C8 102.8(4)
C21 O2 C22 103.7(5)
C29 O3 P1 124.7(5)
C31 O4 P1 121.5(5)
O4 P1 O3 95.2(3)
O4 P1 S2 115.3(3)
O3 P1 S2 112.1(3)
O4 P1 S1 113.0(3)
O3 P1 S1 115.3(3)
S2 P1 S1 106.03(11)
P1 S1 Ir1 87.23(9)
P1 S2 Ir1 86.94(9)

loop_
_geom_bond_atom_site_label_1
_geom_bond_atom_site_label_2
_geom_bond_distance
C1 C6 1.416(8)
C1 C2 1.420(8)
C1 C7 1.428(8)
C2 C3 1.404(9)
C2 Ir1 2.018(6)
C3 C4 1.361(9)
C3 H3 0.9300
C4 F1 1.347(7)
C4 C5 1.379(9)
C5 C6 1.382(9)
C5 H5 0.9300
C6 H6 0.9300
C7 N1 1.300(7)
C7 O1 1.340(7)
C8 N2 1.291(7)
C8 O1 1.379(7)
C8 C9 1.433(9)
C9 C14 1.397(8)
C9 C10 1.401(10)
C10 C11 1.393(10)
C10 H10 0.9300
C11 C12 1.385(12)
C11 H11 0.9300
C12 F2 1.342(9)
C12 C13 1.376(12)
C13 C14 1.379(10)
C13 H13 0.9300
C14 H14 0.9300
C15 C20 1.386(9)
C15 C16 1.400(9)
C15 C21 1.439(9)
C16 C17 1.393(9)
C16 Ir1 2.039(6)
C17 C18 1.387(10)
C17 H17 0.9300
C18 F3 1.355(8)
C18 C19 1.366(11)
C19 C20 1.387(10)
C19 H19 0.9300
C20 H20 0.9300
C21 N3 1.309(8)
C21 O2 1.342(7)
C22 N4 1.297(8)
C22 O2 1.377(7)
C22 C23 1.438(9)
C23 C28 1.367(9)
C23 C24 1.398(9)
C24 C25 1.341(11)
C24 H24 0.9300
C25 C26 1.336(12)
C25 H25 0.9300
C26 C27 1.343(12)
C26 F4 1.344(9)
C27 C28 1.400(10)
C27 H27 0.9300
C28 H28 0.9300
C29 O3 1.474(11)
C29 C30 1.540(16)
C29 H29A 0.9700
C29 H29B 0.9700
C30 H30A 0.9600
C30 H30B 0.9600
C30 H30C 0.9600
C31 C32 1.402(15)
C31 O4 1.447(11)
C31 H31A 0.9700
C31 H31B 0.9700
C32 H32A 0.9600
C32 H32B 0.9600
C32 H32C 0.9600
Ir1 N3 2.030(5)
Ir1 N1 2.043(5)
Ir1 S1 2.477(2)
Ir1 S2 2.4885(17)
N1 N2 1.373(7)
N3 N4 1.378(7)
O3 P1 1.577(5)
O4 P1 1.556(6)
P1 S2 1.992(3)
P1 S1 1.993(3)

loop_
_geom_torsion_atom_site_label_1
_geom_torsion_atom_site_label_2
_geom_torsion_atom_site_label_3
_geom_torsion_atom_site_label_4
_geom_torsion
C6 C1 C2 C3 -0.6(8)
C7 C1 C2 C3 -174.4(5)
C6 C1 C2 Ir1 179.0(4)
C7 C1 C2 Ir1 5.2(6)
C1 C2 C3 C4 -0.5(9)
Ir1 C2 C3 C4 180.0(5)
C2 C3 C4 F1 179.0(5)
C2 C3 C4 C5 0.7(10)
F1 C4 C5 C6 -178.1(6)
C3 C4 C5 C6 0.2(10)
C4 C5 C6 C1 -1.3(9)
C2 C1 C6 C5 1.5(9)
C7 C1 C6 C5 174.4(6)
C6 C1 C7 N1 -173.2(6)
C2 C1 C7 N1 0.4(8)
C6 C1 C7 O1 2.6(10)
C2 C1 C7 O1 176.1(5)
N2 C8 C9 C14 -172.1(7)
O1 C8 C9 C14 5.9(9)
N2 C8 C9 C10 7.6(11)
O1 C8 C9 C10 -174.4(6)
C14 C9 C10 C11 0.8(11)
C8 C9 C10 C11 -179.0(7)
C9 C10 C11 C12 0.9(13)
C10 C11 C12 F2 176.4(8)
C10 C11 C12 C13 -2.0(14)
F2 C12 C13 C14 -177.0(8)
C11 C12 C13 C14 1.4(14)
C12 C13 C14 C9 0.5(12)
C10 C9 C14 C13 -1.5(11)
C8 C9 C14 C13 178.3(7)
C20 C15 C16 C17 -0.1(10)
C21 C15 C16 C17 180.0(6)
C20 C15 C16 Ir1 178.9(6)
C21 C15 C16 Ir1 -1.0(7)
C15 C16 C17 C18 -0.2(10)
Ir1 C16 C17 C18 -179.0(6)
C16 C17 C18 F3 -179.9(7)
C16 C17 C18 C19 1.2(13)
F3 C18 C19 C20 179.3(8)
C17 C18 C19 C20 -1.8(14)
C16 C15 C20 C19 -0.6(12)
C21 C15 C20 C19 179.4(7)
C18 C19 C20 C15 1.4(13)
C20 C15 C21 N3 -178.9(7)
C16 C15 C21 N3 1.0(9)
C20 C15 C21 O2 2.6(12)
C16 C15 C21 O2 -177.5(6)
N4 C22 C23 C28 174.4(7)
O2 C22 C23 C28 -2.3(10)
N4 C22 C23 C24 -5.5(11)
O2 C22 C23 C24 177.7(7)
C28 C23 C24 C25 -0.2(12)
C22 C23 C24 C25 179.7(8)
C23 C24 C25 C26 -0.6(15)
C24 C25 C26 C27 0.4(17)
C24 C25 C26 F4 -179.8(9)
C25 C26 C27 C28 0.6(17)
F4 C26 C27 C28 -179.2(9)
C24 C23 C28 C27 1.2(12)
C22 C23 C28 C27 -178.7(8)
C26 C27 C28 C23 -1.5(15)
C3 C2 Ir1 N3 -14.4(6)
C1 C2 Ir1 N3 166.1(4)
C3 C2 Ir1 C16 -93.4(6)
C1 C2 Ir1 C16 87.1(4)
C3 C2 Ir1 N1 173.3(6)
C1 C2 Ir1 N1 -6.2(4)
C3 C2 Ir1 S1 100.8(19)
C1 C2 Ir1 S1 -79(2)
C3 C2 Ir1 S2 83.9(5)
C1 C2 Ir1 S2 -95.6(4)
C17 C16 Ir1 C2 -88.2(6)
C15 C16 Ir1 C2 92.9(5)
C17 C16 Ir1 N3 179.5(6)
C15 C16 Ir1 N3 0.7(5)
C17 C16 Ir1 N1 -8.7(6)
C15 C16 Ir1 N1 172.5(5)
C17 C16 Ir1 S1 90.5(6)
C15 C16 Ir1 S1 -88.4(5)
C17 C16 Ir1 S2 114.3(13)
C15 C16 Ir1 S2 -64.5(16)
O1 C7 N1 N2 0.7(7)
C1 C7 N1 N2 177.2(5)
O1 C7 N1 Ir1 177.9(3)
C1 C7 N1 Ir1 -5.6(7)
C2 Ir1 N1 C7 6.4(4)
N3 Ir1 N1 C7 -37.7(12)
C16 Ir1 N1 C7 -84.5(4)
S1 Ir1 N1 C7 -178.8(4)
S2 Ir1 N1 C7 101.5(4)
C2 Ir1 N1 N2 -177.5(6)
N3 Ir1 N1 N2 138.4(9)
C16 Ir1 N1 N2 91.6(6)
S1 Ir1 N1 N2 -2.7(6)
S2 Ir1 N1 N2 -82.4(6)
O1 C8 N2 N1 1.8(7)
C9 C8 N2 N1 179.9(6)
C7 N1 N2 C8 -1.5(7)
Ir1 N1 N2 C8 -177.7(5)
O2 C21 N3 N4 1.1(7)
C15 C21 N3 N4 -177.6(6)
O2 C21 N3 Ir1 178.3(4)
C15 C21 N3 Ir1 -0.5(8)
C2 Ir1 N3 C21 -91.2(5)
C16 Ir1 N3 C21 -0.1(4)
N1 Ir1 N3 C21 -48.0(12)
S1 Ir1 N3 C21 93.7(4)
S2 Ir1 N3 C21 173.3(4)
C2 Ir1 N3 N4 84.8(6)
C16 Ir1 N3 N4 175.9(6)
N1 Ir1 N3 N4 128.0(10)
S1 Ir1 N3 N4 -90.3(6)
S2 Ir1 N3 N4 -10.7(6)
O2 C22 N4 N3 0.1(7)
C23 C22 N4 N3 -176.9(6)
C21 N3 N4 C22 -0.7(7)
Ir1 N3 N4 C22 -176.9(5)
N1 C7 O1 C8 0.4(6)
C1 C7 O1 C8 -175.7(6)
N2 C8 O1 C7 -1.4(7)
C9 C8 O1 C7 -179.7(5)
N3 C21 O2 C22 -1.0(7)
C15 C21 O2 C22 177.6(7)
N4 C22 O2 C21 0.6(7)
C23 C22 O2 C21 177.8(6)
C30 C29 O3 P1 -102.2(8)
C32 C31 O4 P1 177.6(12)
C31 O4 P1 O3 -167.7(8)
C31 O4 P1 S2 74.9(8)
C31 O4 P1 S1 -47.3(9)
C29 O3 P1 O4 -155.5(7)
C29 O3 P1 S2 -35.5(8)
C29 O3 P1 S1 86.0(8)
O4 P1 S1 Ir1 129.6(3)
O3 P1 S1 Ir1 -122.3(3)
S2 P1 S1 Ir1 2.34(11)
C2 Ir1 S1 P1 -19.0(19)
N3 Ir1 S1 P1 96.31(16)
C16 Ir1 S1 P1 175.21(18)
N1 Ir1 S1 P1 -90.58(16)
S2 Ir1 S1 P1 -1.83(8)
O4 P1 S2 Ir1 -128.2(3)
O3 P1 S2 Ir1 124.3(3)
S1 P1 S2 Ir1 -2.33(11)
C2 Ir1 S2 P1 -179.77(18)
N3 Ir1 S2 P1 -86.48(16)
C16 Ir1 S2 P1 -22.4(14)
N1 Ir1 S2 P1 100.77(16)
S1 Ir1 S2 P1 1.83(8)
